data_7200381
loop_
_publ_author_name
'Park, Sunhong'
'Lee, So Young'
'Jo, Minhye'
'Lee, Jai Young'
'Lee, Shim Sung'

_publ_section_title
;
 Molecular botanical garden: assembly of supramolecular silver(I) and
 mercury(II) complexes of NS2-donor macrocycles with flower-, leaf- and
 tree-shaped structures
;
_journal_issue 1
_journal_name_full CrystEngComm
_journal_page_first 43
_journal_paper_doi 10.1039/b814051k
_journal_volume 11
_journal_year 2009
_chemical_formula_sum 'C12 H17 Hg2 I4 N S2'
_chemical_formula_weight 1148.17
_chemical_name_systematic
;
?
;
_space_group_IT_number 61
_symmetry_cell_setting orthorhombic
_symmetry_space_group_name_Hall '-P 2ac 2ab'
_symmetry_space_group_name_H-M 'P b c a'
_atom_sites_solution_hydrogens geom
_atom_sites_solution_primary direct
_atom_sites_solution_secondary difmap
_audit_creation_method SHELXTL
_cell_angle_alpha 90.00
_cell_angle_beta 90.00
_cell_angle_gamma 90.00
_cell_formula_units_Z 8
_cell_length_a 18.9518(19)
_cell_length_b 8.5212(9)
_cell_length_c 27.755(3)
_cell_measurement_reflns_used 7004
_cell_measurement_temperature 173(2)
_cell_measurement_theta_max 27.89
_cell_measurement_theta_min 2.60
_cell_volume 4482.2(8)
_computing_cell_refinement 'Bruker SMART'
_computing_data_collection 'Bruker SMART'
_computing_data_reduction 'Bruker SAINT'
_computing_molecular_graphics 'Bruker SHELXTL'
_computing_publication_material 'Bruker SHELXTL'
_computing_structure_refinement 'Bruker SHELXTL'
_computing_structure_solution 'Bruker SHELXTL'
_diffrn_ambient_temperature 173(2)
_diffrn_measured_fraction_theta_full 1.000
_diffrn_measured_fraction_theta_max 1.000
_diffrn_measurement_device_type 'CCD area detector'
_diffrn_measurement_method 'phi and omega scans'
_diffrn_radiation_monochromator graphite
_diffrn_radiation_source 'fine-focus sealed tube'
_diffrn_radiation_type MoK\a
_diffrn_radiation_wavelength 0.71073
_diffrn_reflns_av_R_equivalents 0.0589
_diffrn_reflns_av_sigmaI/netI 0.0466
_diffrn_reflns_limit_h_max 22
_diffrn_reflns_limit_h_min -24
_diffrn_reflns_limit_k_max 10
_diffrn_reflns_limit_k_min -10
_diffrn_reflns_limit_l_max 35
_diffrn_reflns_limit_l_min -26
_diffrn_reflns_number 25670
_diffrn_reflns_theta_full 27.00
_diffrn_reflns_theta_max 27.00
_diffrn_reflns_theta_min 1.47
_exptl_absorpt_coefficient_mu 19.375
_exptl_absorpt_correction_type 'empirical SADABS'
_exptl_absorpt_process_details
;
Ratio of minimum to maximum apparent transmission: 0.375828
;
_exptl_crystal_colour yellow
_exptl_crystal_density_diffrn 3.403
_exptl_crystal_density_method 'not measured'
_exptl_crystal_description needle
_exptl_crystal_F_000 4000
_exptl_crystal_size_max 0.40
_exptl_crystal_size_mid 0.10
_exptl_crystal_size_min 0.10
_refine_diff_density_max 5.264
_refine_diff_density_min -3.345
_refine_diff_density_rms 0.267
_refine_ls_extinction_method none
_refine_ls_goodness_of_fit_ref 1.118
_refine_ls_hydrogen_treatment constr
_refine_ls_matrix_type full
_refine_ls_number_parameters 208
_refine_ls_number_reflns 4888
_refine_ls_number_restraints 0
_refine_ls_restrained_S_all 1.118
_refine_ls_R_factor_all 0.0693
_refine_ls_R_factor_gt 0.0427
_refine_ls_shift/su_max 0.001
_refine_ls_shift/su_mean 0.000
_refine_ls_structure_factor_coef Fsqd
_refine_ls_weighting_details 'calc w=1/[\s^2^(Fo^2^)+(0.0603P)^2^+31.1437P] where P=(Fo^2^+2Fc^2^)/3'
_refine_ls_weighting_scheme calc
_refine_ls_wR_factor_gt 0.1084
_refine_ls_wR_factor_ref 0.1331
_reflns_number_gt 3541
_reflns_number_total 4888
_reflns_threshold_expression >2sigma(I)
_cod_data_source_file b814051k.txt
_cod_data_source_block Complex3b
_cod_depositor_comments
;
The following automatic conversions were performed:
'_symmetry_cell_setting' value 'Orthorhombic' changed to 'orthorhombic'
according to '/home/saulius/struct/CIF-dictionaries/cif_core.dic'
dictionary named 'cif_core.dic' version 2.4.1 from 2010-06-29.

Automatic conversion script
Id: cif_fix_enum 1527 2010-12-29 10:47:43Z saulius 
;
_cod_original_sg_symbol_H-M Pbca
_cod_database_code 7200381

loop_
_symmetry_equiv_pos_as_xyz
'x, y, z'
'-x+1/2, -y, z+1/2'
'-x, y+1/2, -z+1/2'
'x+1/2, -y+1/2, -z'
'-x, -y, -z'
'x-1/2, y, -z-1/2'
'x, -y-1/2, z-1/2'
'-x-1/2, y-1/2, z'

loop_
_atom_site_label
_atom_site_type_symbol
_atom_site_fract_x
_atom_site_fract_y
_atom_site_fract_z
_atom_site_U_iso_or_equiv
_atom_site_adp_type
_atom_site_occupancy
_atom_site_symmetry_multiplicity
_atom_site_calc_flag
_atom_site_refinement_flags
_atom_site_disorder_assembly
_atom_site_disorder_group
Hg1 Hg 0.04205(3) 0.69835(7) 0.40299(2) 0.05152(17) Uani 1 1 d . . .
Hg2 Hg -0.21601(3) 0.48865(8) 0.38342(2) 0.05818(19) Uani 1 1 d . . .
I1 I 0.11049(7) 0.52255(12) 0.46365(4) 0.0685(3) Uani 1 1 d . . .
I2 I -0.2408(6) 0.1977(16) 0.4512(6) 0.0426(14) Uani 0.50 1 d P . .
I2' I -0.2564(6) 0.2170(17) 0.4495(5) 0.052(2) Uani 0.50 1 d P . .
I3 I -0.30171(4) 0.40528(12) 0.30991(3) 0.0490(2) Uani 1 1 d . . .
I4 I -0.0783(8) 0.4448(16) 0.3609(6) 0.050(3) Uani 0.50 1 d P . .
I4' I -0.0744(8) 0.4508(15) 0.3564(6) 0.0413(16) Uani 0.50 1 d P . .
S1 S 0.07430(18) 0.9914(4) 0.45956(11) 0.0429(7) Uani 1 1 d . . .
S2 S 0.07422(17) 0.6649(4) 0.30300(12) 0.0453(8) Uani 1 1 d . . .
N1 N -0.0303(4) 0.8766(11) 0.3716(3) 0.032(2) Uani 1 1 d . . .
H1 H -0.0730 0.8234 0.3643 0.038 Uiso 1 1 calc R . .
C1 C 0.1736(6) 0.9254(16) 0.3602(5) 0.043(3) Uani 1 1 d . . .
H1A H 0.1829 0.8340 0.3774 0.052 Uiso 1 1 calc R . .
C2 C 0.1671(6) 1.0659(16) 0.3850(5) 0.041(3) Uani 1 1 d . . .
C3 C 0.1595(6) 1.0666(16) 0.4381(4) 0.042(3) Uani 1 1 d . . .
H3A H 0.1654 1.1732 0.4497 0.050 Uiso 1 1 calc R . .
H3B H 0.1969 1.0036 0.4520 0.050 Uiso 1 1 calc R . .
C4 C 0.0095(6) 1.1057(15) 0.4249(4) 0.041(3) Uani 1 1 d . . .
H4A H -0.0099 1.1877 0.4452 0.049 Uiso 1 1 calc R . .
H4B H 0.0328 1.1552 0.3978 0.049 Uiso 1 1 calc R . .
C5 C -0.0489(6) 1.0038(14) 0.4070(4) 0.038(3) Uani 1 1 d . . .
H5A H -0.0840 1.0709 0.3921 0.045 Uiso 1 1 calc R . .
H5B H -0.0710 0.9546 0.4347 0.045 Uiso 1 1 calc R . .
C6 C -0.0032(6) 0.9423(14) 0.3247(4) 0.033(2) Uani 1 1 d . . .
H6A H 0.0407 0.9976 0.3307 0.040 Uiso 1 1 calc R . .
H6B H -0.0370 1.0175 0.3123 0.040 Uiso 1 1 calc R . .
C7 C 0.0094(6) 0.8162(16) 0.2872(4) 0.044(3) Uani 1 1 d . . .
H7A H 0.0247 0.8667 0.2576 0.053 Uiso 1 1 calc R . .
H7B H -0.0353 0.7649 0.2805 0.053 Uiso 1 1 calc R . .
C8 C 0.1575(7) 0.7598(18) 0.2863(5) 0.056(4) Uani 1 1 d . . .
H8A H 0.1964 0.6917 0.2950 0.068 Uiso 1 1 calc R . .
H8B H 0.1586 0.7747 0.2516 0.068 Uiso 1 1 calc R . .
C9 C 0.1668(6) 0.9176(16) 0.3110(5) 0.042(3) Uani 1 1 d . . .
C10 C 0.1620(7) 1.0569(18) 0.2856(5) 0.049(3) Uani 1 1 d . . .
H10A H 0.1613 1.0541 0.2521 0.059 Uiso 1 1 calc R . .
C11 C 0.1586(8) 1.1963(18) 0.3082(5) 0.055(4) Uani 1 1 d . . .
H11A H 0.1553 1.2887 0.2904 0.066 Uiso 1 1 calc R . .
C12 C 0.1599(7) 1.2013(16) 0.3582(5) 0.048(3) Uani 1 1 d . . .
H12A H 0.1558 1.2974 0.3738 0.058 Uiso 1 1 calc R . .

loop_
_atom_site_aniso_label
_atom_site_aniso_U_11
_atom_site_aniso_U_22
_atom_site_aniso_U_33
_atom_site_aniso_U_23
_atom_site_aniso_U_13
_atom_site_aniso_U_12
Hg1 0.0506(3) 0.0513(3) 0.0527(3) 0.0101(2) -0.0052(3) 0.0120(2)
Hg2 0.0430(3) 0.0757(4) 0.0558(3) -0.0211(3) -0.0021(3) -0.0033(3)
I1 0.0881(8) 0.0471(5) 0.0702(7) -0.0007(5) -0.0393(6) 0.0145(5)
I2 0.065(3) 0.028(3) 0.0346(15) 0.000(2) 0.0004(19) -0.001(2)
I2' 0.099(7) 0.024(2) 0.033(2) 0.0008(15) 0.014(4) -0.001(3)
I3 0.0327(4) 0.0744(6) 0.0397(4) -0.0102(4) 0.0007(4) -0.0120(4)
I4 0.026(2) 0.052(3) 0.073(6) 0.019(2) -0.002(3) -0.002(2)
I4' 0.034(3) 0.041(3) 0.049(2) 0.003(3) 0.0005(18) -0.0074(17)
S1 0.0487(18) 0.0498(18) 0.0301(14) 0.0020(13) -0.0034(14) -0.0019(15)
S2 0.0347(16) 0.0491(18) 0.0522(18) -0.0164(15) 0.0104(15) -0.0041(14)
N1 0.017(4) 0.040(5) 0.037(5) -0.005(4) 0.001(4) 0.002(4)
C1 0.026(6) 0.051(7) 0.054(8) -0.005(6) 0.004(6) 0.000(5)
C2 0.023(6) 0.055(8) 0.044(7) -0.004(6) -0.002(5) -0.003(5)
C3 0.035(6) 0.048(7) 0.043(7) -0.005(6) -0.010(5) -0.001(5)
C4 0.038(7) 0.048(7) 0.038(6) -0.004(5) 0.002(5) 0.009(5)
C5 0.033(6) 0.043(7) 0.037(6) -0.003(5) 0.007(5) 0.009(5)
C6 0.034(6) 0.044(6) 0.022(5) 0.004(4) -0.002(5) 0.005(5)
C7 0.032(6) 0.065(9) 0.036(6) -0.006(6) 0.003(5) -0.010(6)
C8 0.038(7) 0.071(9) 0.061(9) -0.020(7) 0.027(7) -0.005(7)
C9 0.012(5) 0.065(8) 0.049(7) -0.019(6) 0.005(5) -0.002(5)
C10 0.043(7) 0.068(9) 0.035(6) 0.010(6) 0.008(6) -0.012(7)
C11 0.064(10) 0.060(9) 0.042(7) 0.002(7) 0.011(7) -0.020(7)
C12 0.046(8) 0.049(8) 0.050(7) -0.003(6) 0.017(6) -0.004(6)

loop_
_atom_type_symbol
_atom_type_description
_atom_type_scat_dispersion_real
_atom_type_scat_dispersion_imag
_atom_type_scat_source
C C 0.0033 0.0016 'International Tables Vol C Tables 4.2.6.8 and 6.1.1.4'
H H 0.0000 0.0000 'International Tables Vol C Tables 4.2.6.8 and 6.1.1.4'
N N 0.0061 0.0033 'International Tables Vol C Tables 4.2.6.8 and 6.1.1.4'
I I -0.4742 1.8119 'International Tables Vol C Tables 4.2.6.8 and 6.1.1.4'
Hg Hg -2.3894 9.2266 'International Tables Vol C Tables 4.2.6.8 and 6.1.1.4'
S S 0.1246 0.1234 'International Tables Vol C Tables 4.2.6.8 and 6.1.1.4'

loop_
_geom_angle_atom_site_label_1
_geom_angle_atom_site_label_2
_geom_angle_atom_site_label_3
_geom_angle
_geom_angle_site_symmetry_1
_geom_angle_site_symmetry_3
_geom_angle_publ_flag
N1 Hg1 I1 162.7(2) . . ?
N1 Hg1 S2 79.6(2) . . ?
I1 Hg1 S2 117.73(8) . . ?
N1 Hg1 S1 76.3(2) . . ?
I1 Hg1 S1 92.22(7) . . ?
S2 Hg1 S1 123.09(9) . . ?
N1 Hg1 I4' 82.6(3) . . ?
I1 Hg1 I4' 102.6(3) . . ?
S2 Hg1 I4' 72.5(3) . . ?
S1 Hg1 I4' 150.0(2) . . ?
I3 Hg2 I4 111.6(3) . . ?
I3 Hg2 I2 120.9(3) . 8_565 ?
I4 Hg2 I2 122.7(3) . 8_565 ?
I3 Hg2 I2' 125.5(3) . 8_565 ?
I4 Hg2 I2' 116.0(3) . 8_565 ?
I2 Hg2 I2' 7.2(4) 8_565 8_565 ?
I3 Hg2 I4' 110.0(3) . . ?
I4 Hg2 I4' 2.5(8) . . ?
I2 Hg2 I4' 123.3(3) 8_565 . ?
I2' Hg2 I4' 116.5(3) 8_565 . ?
I3 Hg2 I2' 96.0(3) . . ?
I4 Hg2 I2' 106.0(4) . . ?
I2 Hg2 I2' 90.3(4) 8_565 . ?
I2' Hg2 I2' 95.1(4) 8_565 . ?
I4' Hg2 I2' 108.3(4) . . ?
I3 Hg2 I2 98.9(3) . . ?
I4 Hg2 I2 99.9(4) . . ?
I2 Hg2 I2 93.3(4) 8_565 . ?
I2' Hg2 I2 97.6(3) 8_565 . ?
I4' Hg2 I2 102.3(4) . . ?
I2' Hg2 I2 6.0(4) . . ?
Hg2 I2 Hg2 98.5(4) 8 . ?
Hg2 I2' Hg2 100.6(5) 8 . ?
Hg2 I4' Hg1 117.3(4) . . ?
C3 S1 C4 103.5(6) . . ?
C3 S1 Hg1 107.4(4) . . ?
C4 S1 Hg1 91.8(4) . . ?
C8 S2 C7 101.9(7) . . ?
C8 S2 Hg1 112.7(5) . . ?
C7 S2 Hg1 91.1(4) . . ?
C5 N1 C6 112.1(9) . . ?
C5 N1 Hg1 112.3(7) . . ?
C6 N1 Hg1 112.4(6) . . ?
C9 C1 C2 121.8(13) . . ?
C12 C2 C1 117.6(12) . . ?
C12 C2 C3 121.6(12) . . ?
C1 C2 C3 120.4(12) . . ?
C2 C3 S1 114.0(8) . . ?
C5 C4 S1 111.2(9) . . ?
C4 C5 N1 117.6(9) . . ?
N1 C6 C7 112.6(10) . . ?
C6 C7 S2 116.0(8) . . ?
C9 C8 S2 112.1(8) . . ?
C1 C9 C10 118.1(12) . . ?
C1 C9 C8 120.2(13) . . ?
C10 C9 C8 121.4(12) . . ?
C11 C10 C9 121.6(12) . . ?
C10 C11 C12 119.5(14) . . ?
C2 C12 C11 121.0(13) . . ?

loop_
_geom_bond_atom_site_label_1
_geom_bond_atom_site_label_2
_geom_bond_distance
_geom_bond_site_symmetry_2
_geom_bond_publ_flag
Hg1 N1 2.224(9) . ?
Hg1 I1 2.6003(11) . ?
Hg1 S2 2.855(3) . ?
Hg1 S1 3.012(3) . ?
Hg1 I4' 3.316(11) . ?
Hg2 I3 2.7029(10) . ?
Hg2 I4 2.709(16) . ?
Hg2 I2 2.716(15) 8_565 ?
Hg2 I2' 2.725(16) 8_565 ?
Hg2 I4' 2.805(16) . ?
Hg2 I2' 3.052(15) . ?
Hg2 I2 3.147(15) . ?
I2 Hg2 2.716(15) 8 ?
I2' Hg2 2.725(16) 8 ?
S1 C3 1.836(13) . ?
S1 C4 1.839(13) . ?
S2 C8 1.832(13) . ?
S2 C7 1.834(14) . ?
N1 C5 1.505(14) . ?
N1 C6 1.507(14) . ?
C1 C9 1.374(18) . ?
C1 C2 1.387(18) . ?
C2 C12 1.380(19) . ?
C2 C3 1.482(17) . ?
C4 C5 1.491(18) . ?
C6 C7 1.516(16) . ?
C8 C9 1.519(19) . ?
C9 C10 1.384(19) . ?
C10 C11 1.35(2) . ?
C11 C12 1.388(18) . ?
